data_2201429
loop_
_publ_author_name
'Kenton H. Whitmire'
'Daniel R. Derringer'
'Kimberly R. Kongkasuwan'

_publ_section_title
;
 Tris[bis(diphenylphosphino)methane-\k^2^<i>P,P</i>']rhenium(I)
 perrhenate
;
_journal_issue 7
_journal_name_full 'Acta Crystallographica Section E'
_journal_page_first m363
_journal_page_last m365
_journal_paper_doi 10.1107/S1600536802010838
_journal_volume 58
_journal_year 2002
_chemical_formula_iupac '[Re (C25 H22 P2)3] [Re O4]'
_chemical_formula_moiety 'C75 H66 P6 Re1 1+, O4 Re1 1-'
_chemical_formula_sum 'C75 H66 O4 P6 Re2'
_chemical_formula_weight 1589.50
_chemical_name_systematic
;
tris[bis(diphenylphosphino)methane]rhenium(I) perrhenate
;
_space_group_IT_number 61
_symmetry_cell_setting orthorhombic
_symmetry_space_group_name_Hall '-P 2ac 2ab'
_symmetry_space_group_name_H-M 'P b c a'
_atom_sites_solution_hydrogens geom
_atom_sites_solution_primary direct
_atom_sites_solution_secondary difmap
_cell_angle_alpha 90.00
_cell_angle_beta 90.00
_cell_angle_gamma 90.00
_cell_formula_units_Z 8
_cell_length_a 17.805(4)
_cell_length_b 37.831(14)
_cell_length_c 19.3318(18)
_cell_measurement_reflns_used 25
_cell_measurement_temperature 293(2)
_cell_measurement_theta_max 5.9
_cell_measurement_theta_min 3.5
_cell_volume 13022(6)
_computing_cell_refinement TEXSAN
_computing_data_collection
;
TEXSAN (Molecular Structure Corporation, 1990)
;
_computing_data_reduction TEXSAN
_computing_molecular_graphics 'SHELXTL-Plus (Siemens, 1993)'
_computing_publication_material 'SHELXTL93 (Sheldrick, 1993)'
_computing_structure_refinement 'SHELXL97 (Sheldrick, 1997)'
_computing_structure_solution 'SHELXS97 (Sheldrick, 1997)'
_diffrn_ambient_temperature 293(2)
_diffrn_measured_fraction_theta_full 0.976
_diffrn_measured_fraction_theta_max 0.976
_diffrn_measurement_device_type 'Rigaku AFC-5S'
_diffrn_measurement_method 2\q-\w
_diffrn_radiation_monochromator graphite
_diffrn_radiation_source 'normal-focus sealed tube'
_diffrn_radiation_type MoK\a
_diffrn_radiation_wavelength 0.71069
_diffrn_reflns_av_R_equivalents 0.0000
_diffrn_reflns_av_sigmaI/netI 0.0657
_diffrn_reflns_limit_h_max 0
_diffrn_reflns_limit_h_min -17
_diffrn_reflns_limit_k_max 36
_diffrn_reflns_limit_k_min 0
_diffrn_reflns_limit_l_max 16
_diffrn_reflns_limit_l_min 0
_diffrn_reflns_number 5937
_diffrn_reflns_theta_full 20.00
_diffrn_reflns_theta_max 20.00
_diffrn_reflns_theta_min 2.24
_diffrn_standards_decay_% 0
_diffrn_standards_interval_count 150
_diffrn_standards_number 3
_exptl_absorpt_coefficient_mu 3.913
_exptl_absorpt_correction_type none
_exptl_crystal_colour yellow
_exptl_crystal_density_diffrn 1.622
_exptl_crystal_density_method 'not measured'
_exptl_crystal_description 'irregular cut block'
_exptl_crystal_F_000 6304
_exptl_crystal_size_max 0.3
_exptl_crystal_size_mid 0.3
_exptl_crystal_size_min 0.2
_refine_diff_density_max 0.962
_refine_diff_density_min -0.957
_refine_ls_extinction_coef constr
_refine_ls_extinction_method none
_refine_ls_goodness_of_fit_ref 1.108
_refine_ls_hydrogen_treatment mixed
_refine_ls_matrix_type full
_refine_ls_number_parameters 305
_refine_ls_number_reflns 5937
_refine_ls_number_restraints 12
_refine_ls_restrained_S_all 1.107
_refine_ls_R_factor_all 0.0874
_refine_ls_R_factor_gt 0.0455
_refine_ls_shift/su_max 0.001
_refine_ls_shift/su_mean 0.000
_refine_ls_structure_factor_coef Fsqd
_refine_ls_weighting_details 'calc w = 1/[\s^2^(Fo^2^) + 156.3064P] where P = (Fo^2^+2Fc^2^)/3'
_refine_ls_weighting_scheme calc
_refine_ls_wR_factor_gt 0.0974
_refine_ls_wR_factor_ref 0.1148
_reflns_number_gt 4208
_reflns_number_total 5937
_reflns_threshold_expression I>2\s(I)
_cod_data_source_file cv6110.cif
_cod_data_source_block I
_cod_database_code 2201429
_cod_database_fobs_code 2201429

loop_
_symmetry_equiv_pos_as_xyz
'x, y, z'
'x+1/2, -y+1/2, -z'
'-x, y+1/2, -z+1/2'
'-x+1/2, -y, z+1/2'
'-x, -y, -z'
'-x-1/2, y-1/2, z'
'x, -y-1/2, z-1/2'
'x-1/2, y, -z-1/2'

loop_
_atom_site_label
_atom_site_fract_x
_atom_site_fract_y
_atom_site_fract_z
_atom_site_U_iso_or_equiv
_atom_site_adp_type
_atom_site_calc_flag
_atom_site_refinement_flags
_atom_site_occupancy
_atom_site_disorder_assembly
_atom_site_disorder_group
_atom_site_type_symbol
Re1 0.14951(3) 0.629945(13) 0.97189(3) 0.02574(18) Uani d . 1 A . Re
P1 0.26632(18) 0.62843(9) 0.90844(17) 0.0300(9) Uani d . 1 . . P
P2 0.24524(18) 0.66740(9) 1.02858(19) 0.0321(9) Uani d . 1 . . P
P3 0.18200(18) 0.57679(8) 1.03350(19) 0.0317(9) Uani d . 1 . . P
P4 0.09041(19) 0.57951(9) 0.91793(19) 0.0331(9) Uani d . 1 . . P
P5 0.03256(18) 0.64769(9) 1.0308(2) 0.0314(9) Uani d . 1 . . P
P6 0.07606(19) 0.67108(9) 0.90214(18) 0.0303(9) Uani d . 1 . . P
C1 0.3229(6) 0.6496(3) 0.9771(7) 0.033(3) Uani d . 1 . . C
H1A 0.3527 0.6326 1.0028 0.040 Uiso calc R 1 . . H
H1B 0.3552 0.6681 0.9591 0.040 Uiso calc R 1 . . H
C2 0.1368(7) 0.5461(3) 0.9729(7) 0.041(4) Uani d . 1 . . C
H2A 0.1010 0.5307 0.9957 0.050 Uiso calc R 1 . . H
H2B 0.1730 0.5321 0.9474 0.050 Uiso calc R 1 . . H
C3 -0.0110(7) 0.6619(3) 0.9498(6) 0.035(4) Uani d . 1 A . C
H3A -0.0417 0.6829 0.9557 0.042 Uiso calc R 1 . . H
H3B -0.0405 0.6433 0.9284 0.042 Uiso calc R 1 . . H
C111 0.3248(4) 0.58936(18) 0.8873(4) 0.032(3) Uiso d G 1 . . C
C112 0.4000(4) 0.58882(19) 0.9067(4) 0.034(3) Uiso d G 1 . . C
H11A 0.4198 0.6073 0.9326 0.040 Uiso calc R 1 . . H
C113 0.4455(3) 0.5607(2) 0.8873(5) 0.052(4) Uiso d G 1 . . C
H11B 0.4958 0.5603 0.9003 0.062 Uiso calc R 1 . . H
C114 0.4158(5) 0.53304(19) 0.8485(5) 0.059(4) Uiso d G 1 . . C
H11C 0.4463 0.5142 0.8356 0.070 Uiso calc R 1 . . H
C115 0.3406(5) 0.53358(19) 0.8292(4) 0.060(4) Uiso d G 1 . . C
H11D 0.3208 0.5151 0.8032 0.072 Uiso calc R 1 . . H
C116 0.2951(3) 0.5617(2) 0.8486(4) 0.041(4) Uiso d G 1 . . C
H11E 0.2448 0.5621 0.8356 0.049 Uiso calc R 1 . . H
C121 0.2850(5) 0.6549(2) 0.8290(4) 0.038(4) Uiso d G 1 . . C
C122 0.3031(5) 0.6905(2) 0.8344(4) 0.062(5) Uiso d G 1 . . C
H12A 0.3076 0.7010 0.8777 0.074 Uiso calc R 1 . . H
C123 0.3143(5) 0.71051(18) 0.7750(5) 0.068(5) Uiso d G 1 . . C
H12B 0.3264 0.7344 0.7785 0.081 Uiso calc R 1 . . H
C124 0.3075(5) 0.6949(2) 0.7102(4) 0.063(5) Uiso d G 1 . . C
H12C 0.3151 0.7083 0.6704 0.075 Uiso calc R 1 . . H
C125 0.2895(5) 0.6592(2) 0.7048(4) 0.058(5) Uiso d G 1 . . C
H12D 0.2849 0.6488 0.6615 0.069 Uiso calc R 1 . . H
C126 0.2782(5) 0.63923(17) 0.7642(5) 0.047(4) Uiso d G 1 . . C
H12E 0.2661 0.6154 0.7607 0.056 Uiso calc R 1 . . H
C211 0.2507(5) 0.71622(15) 1.0240(5) 0.036(3) Uiso d G 1 . . C
C212 0.1892(4) 0.7348(2) 1.0494(4) 0.044(4) Uiso d G 1 . . C
H21A 0.1474 0.7226 1.0658 0.053 Uiso calc R 1 . . H
C213 0.1900(4) 0.7715(2) 1.0503(5) 0.058(4) Uiso d G 1 . . C
H21B 0.1489 0.7839 1.0673 0.069 Uiso calc R 1 . . H
C214 0.2524(5) 0.78970(15) 1.0259(5) 0.050(4) Uiso d G 1 . . C
H21C 0.2530 0.8143 1.0265 0.060 Uiso calc R 1 . . H
C215 0.3139(4) 0.7712(2) 1.0005(5) 0.055(4) Uiso d G 1 . . C
H21D 0.3557 0.7834 0.9841 0.065 Uiso calc R 1 . . H
C216 0.3131(4) 0.7344(2) 0.9995(4) 0.041(4) Uiso d G 1 . . C
H21E 0.3542 0.7220 0.9825 0.049 Uiso calc R 1 . . H
C221 0.2853(5) 0.6666(2) 1.1173(4) 0.037(4) Uiso d G 1 . . C
C222 0.3603(5) 0.6585(2) 1.1293(4) 0.048(4) Uiso d G 1 . . C
H22A 0.3911 0.6519 1.0927 0.057 Uiso calc R 1 . . H
C223 0.3892(4) 0.6601(2) 1.1960(5) 0.066(5) Uiso d G 1 . . C
H22B 0.4393 0.6546 1.2041 0.079 Uiso calc R 1 . . H
C224 0.3430(6) 0.6699(3) 1.2508(4) 0.076(5) Uiso d G 1 . . C
H22C 0.3624 0.6711 1.2954 0.091 Uiso calc R 1 . . H
C225 0.2681(6) 0.6781(2) 1.2388(4) 0.074(5) Uiso d G 1 . . C
H22D 0.2372 0.6847 1.2754 0.089 Uiso calc R 1 . . H
C226 0.2392(4) 0.6765(2) 1.1720(5) 0.062(5) Uiso d G 1 . . C
H22E 0.1890 0.6820 1.1640 0.075 Uiso calc R 1 . . H
C311 0.2768(4) 0.5572(2) 1.0467(5) 0.037(4) Uiso d G 1 . . C
C312 0.3252(5) 0.57519(19) 1.0906(4) 0.050(4) Uiso d G 1 . . C
H31A 0.3095 0.5958 1.1123 0.060 Uiso calc R 1 . . H
C313 0.3973(5) 0.5623(2) 1.1022(4) 0.065(5) Uiso d G 1 . . C
H31B 0.4297 0.5744 1.1316 0.078 Uiso calc R 1 . . H
C314 0.4209(4) 0.5315(2) 1.0698(5) 0.067(5) Uiso d G 1 . . C
H31C 0.4691 0.5229 1.0776 0.080 Uiso calc R 1 . . H
C315 0.3724(5) 0.51343(19) 1.0259(5) 0.058(4) Uiso d G 1 . . C
H31D 0.3881 0.4928 1.0042 0.070 Uiso calc R 1 . . H
C316 0.3003(4) 0.5263(2) 1.0143(4) 0.043(4) Uiso d G 1 . . C
H31E 0.2679 0.5142 0.9849 0.052 Uiso calc R 1 . . H
C321 0.1461(5) 0.5669(2) 1.1203(4) 0.038(4) Uiso d G 1 . . C
C322 0.1097(5) 0.5355(2) 1.1370(4) 0.052(4) Uiso d G 1 . . C
H32A 0.1010 0.5187 1.1029 0.063 Uiso calc R 1 . . H
C323 0.0864(5) 0.5294(2) 1.2045(5) 0.067(5) Uiso d G 1 . . C
H32B 0.0621 0.5084 1.2157 0.080 Uiso calc R 1 . . H
C324 0.0994(5) 0.5546(3) 1.2554(4) 0.064(5) Uiso d G 1 . . C
H32C 0.0837 0.5505 1.3006 0.077 Uiso calc R 1 . . H
C325 0.1357(5) 0.5860(2) 1.2387(4) 0.058(4) Uiso d G 1 . . C
H32D 0.1444 0.6029 1.2727 0.070 Uiso calc R 1 . . H
C326 0.1591(5) 0.59216(18) 1.1711(5) 0.049(4) Uiso d G 1 . . C
H32E 0.1834 0.6132 1.1600 0.058 Uiso calc R 1 . . H
C411 0.1067(5) 0.5626(2) 0.8298(3) 0.034(3) Uiso d G 1 . . C
C412 0.1039(5) 0.5264(2) 0.8183(4) 0.056(4) Uiso d G 1 . . C
H41A 0.0920 0.5111 0.8545 0.067 Uiso calc R 1 . . H
C413 0.1188(5) 0.51291(16) 0.7529(5) 0.069(5) Uiso d G 1 . . C
H41B 0.1169 0.4887 0.7452 0.083 Uiso calc R 1 . . H
C414 0.1366(5) 0.5357(2) 0.6989(4) 0.057(4) Uiso d G 1 . . C
H41C 0.1466 0.5267 0.6551 0.069 Uiso calc R 1 . . H
C415 0.1395(5) 0.5719(2) 0.7104(4) 0.050(4) Uiso d G 1 . . C
H41D 0.1514 0.5872 0.6743 0.060 Uiso calc R 1 . . H
C416 0.1245(5) 0.58540(16) 0.7758(4) 0.043(4) Uiso d G 1 . . C
H41E 0.1264 0.6097 0.7835 0.052 Uiso calc R 1 . . H
C421 -0.0109(4) 0.5674(2) 0.9225(5) 0.038(4) Uiso d G 1 . . C
C422 -0.0568(5) 0.5724(2) 0.8652(4) 0.045(4) Uiso d G 1 . . C
H42A -0.0364 0.5804 0.8238 0.054 Uiso calc R 1 . . H
C423 -0.1333(5) 0.5655(2) 0.8697(4) 0.068(5) Uiso d G 1 . . C
H42B -0.1641 0.5688 0.8314 0.082 Uiso calc R 1 . . H
C424 -0.1639(4) 0.5535(3) 0.9316(5) 0.078(5) Uiso d G 1 . . C
H42C -0.2151 0.5488 0.9347 0.093 Uiso calc R 1 . . H
C425 -0.1179(5) 0.5485(2) 0.9889(4) 0.058(4) Uiso d G 1 . . C
H42D -0.1384 0.5405 1.0303 0.070 Uiso calc R 1 . . H
C426 -0.0415(5) 0.5554(2) 0.9843(4) 0.046(4) Uiso d G 1 . . C
H42E -0.0107 0.5521 1.0227 0.055 Uiso calc R 1 . . H
C511 -0.0444(4) 0.6235(2) 1.0743(4) 0.035(3) Uiso d G 1 . . C
C512 -0.0309(4) 0.6010(2) 1.1298(5) 0.047(4) Uiso d G 1 . . C
H51A 0.0182 0.5960 1.1431 0.056 Uiso calc R 1 . . H
C513 -0.0907(6) 0.5861(2) 1.1656(4) 0.070(5) Uiso d G 1 . . C
H51B -0.0817 0.5710 1.2027 0.084 Uiso calc R 1 . . H
C514 -0.1641(5) 0.5936(3) 1.1458(5) 0.074(5) Uiso d G 1 . . C
H51C -0.2041 0.5836 1.1698 0.089 Uiso calc R 1 . . H
C515 -0.1776(4) 0.6161(3) 1.0903(5) 0.067(5) Uiso d G 1 . . C
H51D -0.2267 0.6211 1.0771 0.080 Uiso calc R 1 . . H
C516 -0.1178(5) 0.6311(2) 1.0546(4) 0.044(4) Uiso d G 1 . . C
H51E -0.1268 0.6461 1.0175 0.053 Uiso calc R 1 . . H
C521 0.0262(5) 0.6858(2) 1.0905(4) 0.036(4) Uiso d G 1 . . C
C522 0.0449(5) 0.68009(19) 1.1594(5) 0.048(4) Uiso d G 1 . . C
H52A 0.0607 0.6578 1.1737 0.058 Uiso calc R 1 . . H
C523 0.0399(5) 0.7076(3) 1.2068(4) 0.062(5) Uiso d G 1 . . C
H52B 0.0524 0.7037 1.2529 0.075 Uiso calc R 1 . . H
C524 0.0163(5) 0.7409(2) 1.1854(5) 0.073(5) Uiso d G 1 . . C
H52C 0.0130 0.7593 1.2171 0.087 Uiso calc R 1 . . H
C525 -0.0023(5) 0.74661(18) 1.1165(5) 0.070(5) Uiso d G 1 . . C
H52D -0.0181 0.7689 1.1021 0.084 Uiso calc R 1 . . H
C526 0.0026(5) 0.7191(2) 1.0690(4) 0.051(4) Uiso d G 1 . . C
H52E -0.0099 0.7230 1.0229 0.061 Uiso calc R 1 . . H
C601 0.0897(12) 0.7209(4) 0.8987(12) 0.022(9) Uiso d PGD 0.48(3) A 1 C
C602 0.0268(12) 0.7425(5) 0.9039(12) 0.047(10) Uiso d PGD 0.48(3) A 1 C
H60A -0.0200 0.7327 0.9127 0.057 Uiso calc PR 0.48(3) A 1 H
C603 0.0341(14) 0.7789(5) 0.8959(12) 0.049(11) Uiso d PGD 0.48(3) A 1 C
H60B -0.0080 0.7934 0.8994 0.059 Uiso calc PR 0.48(3) A 1 H
C604 0.1042(16) 0.7936(4) 0.8827(12) 0.062(12) Uiso d PGD 0.48(3) A 1 C
H60C 0.1090 0.8179 0.8774 0.074 Uiso calc PR 0.48(3) A 1 H
C605 0.1670(12) 0.7719(5) 0.8775(12) 0.056(11) Uiso d PGD 0.48(3) A 1 C
H60D 0.2139 0.7818 0.8687 0.067 Uiso calc PR 0.48(3) A 1 H
C606 0.1598(11) 0.7356(5) 0.8855(12) 0.031(8) Uiso d PGD 0.48(3) A 1 C
H60E 0.2018 0.7211 0.8821 0.038 Uiso calc PR 0.48(3) A 1 H
C611 0.0672(12) 0.7186(3) 0.8960(12) 0.037(10) Uiso d PGD 0.52(3) A 2 C
C612 -0.0031(11) 0.7339(5) 0.8868(12) 0.050(9) Uiso d PGD 0.52(3) A 2 C
H61A -0.0456 0.7197 0.8839 0.060 Uiso calc PR 0.52(3) A 2 H
C613 -0.0098(12) 0.7704(5) 0.8819(11) 0.061(11) Uiso d PGD 0.52(3) A 2 C
H61B -0.0568 0.7806 0.8757 0.073 Uiso calc PR 0.52(3) A 2 H
C614 0.0538(15) 0.7916(4) 0.8862(11) 0.051(11) Uiso d PGD 0.52(3) A 2 C
H61C 0.0493 0.8160 0.8829 0.061 Uiso calc PR 0.52(3) A 2 H
C615 0.1241(13) 0.7763(4) 0.8954(12) 0.057(10) Uiso d PGD 0.52(3) A 2 C
H61D 0.1666 0.7905 0.8983 0.069 Uiso calc PR 0.52(3) A 2 H
C616 0.1308(11) 0.7398(5) 0.9003(12) 0.039(8) Uiso d PGD 0.52(3) A 2 C
H61E 0.1778 0.7295 0.9064 0.047 Uiso calc PR 0.52(3) A 2 H
C621 0.0535(7) 0.6651(3) 0.8098(7) 0.033(3) Uiso d . 1 A . C
C622 0.1070(8) 0.6759(3) 0.7622(7) 0.044(4) Uiso d . 1 . . C
H62A 0.1508 0.6870 0.7770 0.053 Uiso calc R 1 A . H
C623 0.0948(8) 0.6701(3) 0.6926(8) 0.051(4) Uiso d . 1 A . C
H62B 0.1318 0.6761 0.6607 0.061 Uiso calc R 1 . . H
C624 0.0298(8) 0.6558(4) 0.6703(8) 0.060(5) Uiso d . 1 . . C
H62C 0.0217 0.6532 0.6230 0.071 Uiso calc R 1 A . H
C625 -0.0247(9) 0.6450(4) 0.7160(8) 0.065(5) Uiso d . 1 A . C
H62D -0.0688 0.6345 0.7004 0.078 Uiso calc R 1 . . H
C626 -0.0119(8) 0.6503(4) 0.7871(8) 0.051(4) Uiso d . 1 . . C
H62E -0.0484 0.6437 0.8190 0.061 Uiso calc R 1 A . H
Re2 0.59788(4) 0.612517(19) 1.02478(4) 0.0723(3) Uani d . 1 . . Re
O1 0.5127(6) 0.6326(4) 1.0141(7) 0.105(4) Uani d . 1 . . O
O2 0.6341(8) 0.6231(5) 1.1003(7) 0.142(6) Uani d . 1 . . O
O3 0.6611(8) 0.6262(6) 0.9661(9) 0.196(9) Uani d . 1 . . O
O4 0.5896(10) 0.5711(4) 1.0192(17) 0.286(16) Uani d . 1 . . O

loop_
_atom_site_aniso_label
_atom_site_aniso_U_11
_atom_site_aniso_U_22
_atom_site_aniso_U_33
_atom_site_aniso_U_12
_atom_site_aniso_U_13
_atom_site_aniso_U_23
Re1 0.0274(3) 0.0258(3) 0.0240(3) 0.0002(3) -0.0006(3) -0.0020(3)
P1 0.031(2) 0.034(2) 0.025(2) -0.0001(18) 0.0017(17) -0.0019(18)
P2 0.029(2) 0.037(2) 0.030(2) -0.0011(17) -0.0014(19) -0.003(2)
P3 0.033(2) 0.0290(19) 0.033(2) 0.0059(16) 0.0006(19) -0.0031(19)
P4 0.036(2) 0.030(2) 0.033(2) -0.0012(17) -0.0008(19) -0.0001(18)
P5 0.030(2) 0.0316(19) 0.033(2) 0.0004(16) 0.0004(19) -0.0033(19)
P6 0.033(2) 0.032(2) 0.026(2) 0.0034(17) 0.0005(18) -0.0028(18)
C1 0.027(7) 0.039(8) 0.033(9) 0.006(6) -0.002(7) -0.005(7)
C2 0.054(9) 0.031(8) 0.039(9) -0.006(7) 0.002(8) -0.002(8)
C3 0.035(8) 0.033(8) 0.036(9) 0.010(7) -0.003(7) -0.013(7)
Re2 0.0653(5) 0.0693(5) 0.0824(6) -0.0034(4) -0.0183(5) -0.0109(5)
O1 0.066(8) 0.132(11) 0.117(11) 0.028(8) -0.038(8) -0.024(10)
O2 0.123(12) 0.220(17) 0.083(10) 0.056(12) -0.017(9) 0.007(11)
O3 0.081(11) 0.37(3) 0.134(14) 0.069(15) 0.018(11) 0.038(17)
O4 0.138(15) 0.069(11) 0.65(5) 0.015(11) -0.06(2) -0.051(19)

loop_
_atom_type_symbol
_atom_type_description
_atom_type_scat_dispersion_real
_atom_type_scat_dispersion_imag
_atom_type_scat_source
C C 0.0033 0.0016 'International Tables Vol C Tables 4.2.6.8 and 6.1.1.4'
H H 0.0000 0.0000 'International Tables Vol C Tables 4.2.6.8 and 6.1.1.4'
P P 0.1023 0.0942 'International Tables Vol C Tables 4.2.6.8 and 6.1.1.4'
Re Re -1.0185 7.2310 'International Tables Vol C Tables 4.2.6.8 and 6.1.1.4'
O O 0.0106 0.0060 'International Tables Vol C Tables 4.2.6.8 and 6.1.1.4'

loop_
_geom_angle_atom_site_label_1
_geom_angle_atom_site_label_2
_geom_angle_atom_site_label_3
_geom_angle
_geom_angle_publ_flag
P3 Re1 P4 70.04(12) yes
P3 Re1 P1 91.41(12) yes
P4 Re1 P1 97.87(12) yes
P3 Re1 P6 159.24(12) yes
P4 Re1 P6 91.81(12) yes
P1 Re1 P6 101.31(12) yes
P3 Re1 P5 101.64(12) yes
P4 Re1 P5 92.67(12) yes
P1 Re1 P5 165.45(12) yes
P6 Re1 P5 68.22(12) yes
P3 Re1 P2 95.38(12) yes
P4 Re1 P2 160.78(11) yes
P1 Re1 P2 69.21(11) yes
P6 Re1 P2 104.42(11) yes
P5 Re1 P2 102.80(12) yes
C111 P1 C121 98.4(4) yes
C111 P1 C1 101.4(5) yes
C121 P1 C1 105.2(5) yes
C111 P1 Re1 127.9(3) yes
C121 P1 Re1 124.1(3) yes
C1 P1 Re1 95.4(4) yes
C1 P2 C211 107.5(5) yes
C1 P2 C221 101.9(5) yes
C211 P2 C221 92.3(4) yes
C1 P2 Re1 94.0(4) yes
C211 P2 Re1 125.9(3) yes
C221 P2 Re1 131.7(3) yes
C321 P3 C2 107.6(5) yes
C321 P3 C311 96.3(4) yes
C2 P3 C311 103.4(5) yes
C321 P3 Re1 122.6(3) yes
C2 P3 Re1 96.2(4) yes
C311 P3 Re1 128.2(3) yes
C411 P4 C2 103.0(5) yes
C411 P4 C421 96.4(4) yes
C2 P4 C421 103.7(5) yes
C411 P4 Re1 127.2(3) yes
C2 P4 Re1 95.6(4) yes
C421 P4 Re1 126.6(3) yes
C3 P5 C511 102.8(5) yes
C3 P5 C521 106.1(5) yes
C511 P5 C521 93.2(4) yes
C3 P5 Re1 92.5(4) yes
C511 P5 Re1 134.5(3) yes
C521 P5 Re1 123.4(3) yes
C611 P6 C3 98.4(8) yes
C611 P6 C621 92.2(8) yes
C3 P6 C621 106.2(6) yes
C3 P6 C601 108.2(8) yes
C621 P6 C601 96.6(8) yes
C611 P6 Re1 135.8(7) yes
C3 P6 Re1 93.2(4) yes
C621 P6 Re1 125.0(4) yes
C601 P6 Re1 125.7(7) yes
P2 C1 P1 97.9(5) yes
P2 C1 H1A 112.2 no
P1 C1 H1A 112.2 no
P2 C1 H1B 112.2 no
P1 C1 H1B 112.2 no
H1A C1 H1B 109.8 no
P3 C2 P4 97.5(6) yes
P3 C2 H2A 112.3 no
P4 C2 H2A 112.3 no
P3 C2 H2B 112.3 no
P4 C2 H2B 112.3 no
H2A C2 H2B 109.9 no
P5 C3 P6 97.3(6) no
P5 C3 H3A 112.3 no
P6 C3 H3A 112.3 no
P5 C3 H3B 112.3 no
P6 C3 H3B 112.3 no
H3A C3 H3B 109.9 no
C112 C111 C116 120.0 no
C112 C111 P1 119.6(5) no
C116 C111 P1 120.3(5) no
C111 C112 C113 120.0 no
C111 C112 H11A 120.0 no
C113 C112 H11A 120.0 no
C114 C113 C112 120.0 no
C114 C113 H11B 120.0 no
C112 C113 H11B 120.0 no
C113 C114 C115 120.0 no
C113 C114 H11C 120.0 no
C115 C114 H11C 120.0 no
C114 C115 C116 120.0 no
C114 C115 H11D 120.0 no
C116 C115 H11D 120.0 no
C115 C116 C111 120.0 no
C115 C116 H11E 120.0 no
C111 C116 H11E 120.0 no
C122 C121 C126 120.0 no
C122 C121 P1 120.0(5) no
C126 C121 P1 119.9(5) no
C123 C122 C121 120.0 no
C123 C122 H12A 120.0 no
C121 C122 H12A 120.0 no
C122 C123 C124 120.0 no
C122 C123 H12B 120.0 no
C124 C123 H12B 120.0 no
C123 C124 C125 120.0 no
C123 C124 H12C 120.0 no
C125 C124 H12C 120.0 no
C126 C125 C124 120.0 no
C126 C125 H12D 120.0 no
C124 C125 H12D 120.0 no
C125 C126 C121 120.0 no
C125 C126 H12E 120.0 no
C121 C126 H12E 120.0 no
C212 C211 C216 120.0 no
C212 C211 P2 116.4(5) no
C216 C211 P2 123.5(5) no
C211 C212 C213 120.0 no
C211 C212 H21A 120.0 no
C213 C212 H21A 120.0 no
C212 C213 C214 120.0 no
C212 C213 H21B 120.0 no
C214 C213 H21B 120.0 no
C213 C214 C215 120.0 no
C213 C214 H21C 120.0 no
C215 C214 H21C 120.0 no
C216 C215 C214 120.0 no
C216 C215 H21D 120.0 no
C214 C215 H21D 120.0 no
C215 C216 C211 120.0 no
C215 C216 H21E 120.0 no
C211 C216 H21E 120.0 no
C222 C221 C226 120.0 no
C222 C221 P2 121.8(5) no
C226 C221 P2 118.2(6) no
C223 C222 C221 120.0 no
C223 C222 H22A 120.0 no
C221 C222 H22A 120.0 no
C222 C223 C224 120.0 no
C222 C223 H22B 120.0 no
C224 C223 H22B 120.0 no
C225 C224 C223 120.0 no
C225 C224 H22C 120.0 no
C223 C224 H22C 120.0 no
C224 C225 C226 120.0 no
C224 C225 H22D 120.0 no
C226 C225 H22D 120.0 no
C225 C226 C221 120.0 no
C225 C226 H22E 120.0 no
C221 C226 H22E 120.0 no
C312 C311 C316 120.0 no
C312 C311 P3 116.8(5) no
C316 C311 P3 123.2(5) no
C311 C312 C313 120.0 no
C311 C312 H31A 120.0 no
C313 C312 H31A 120.0 no
C314 C313 C312 120.0 no
C314 C313 H31B 120.0 no
C312 C313 H31B 120.0 no
C313 C314 C315 120.0 no
C313 C314 H31C 120.0 no
C315 C314 H31C 120.0 no
C316 C315 C314 120.0 no
C316 C315 H31D 120.0 no
C314 C315 H31D 120.0 no
C315 C316 C311 120.0 no
C315 C316 H31E 120.0 no
C311 C316 H31E 120.0 no
C322 C321 C326 120.0 no
C322 C321 P3 123.3(5) no
C326 C321 P3 116.7(5) no
C321 C322 C323 120.0 no
C321 C322 H32A 120.0 no
C323 C322 H32A 120.0 no
C322 C323 C324 120.0 no
C322 C323 H32B 120.0 no
C324 C323 H32B 120.0 no
C325 C324 C323 120.0 no
C325 C324 H32C 120.0 no
C323 C324 H32C 120.0 no
C324 C325 C326 120.0 no
C324 C325 H32D 120.0 no
C326 C325 H32D 120.0 no
C325 C326 C321 120.0 no
C325 C326 H32E 120.0 no
C321 C326 H32E 120.0 no
C412 C411 C416 120.0 no
C412 C411 P4 119.0(5) no
C416 C411 P4 121.0(5) no
C411 C412 C413 120.0 no
C411 C412 H41A 120.0 no
C413 C412 H41A 120.0 no
C412 C413 C414 120.0 no
C412 C413 H41B 120.0 no
C414 C413 H41B 120.0 no
C415 C414 C413 120.0 no
C415 C414 H41C 120.0 no
C413 C414 H41C 120.0 no
C414 C415 C416 120.0 no
C414 C415 H41D 120.0 no
C416 C415 H41D 120.0 no
C415 C416 C411 120.0 no
C415 C416 H41E 120.0 no
C411 C416 H41E 120.0 no
C422 C421 C426 120.0 no
C422 C421 P4 119.9(5) no
C426 C421 P4 120.0(5) no
C421 C422 C423 120.0 no
C421 C422 H42A 120.0 no
C423 C422 H42A 120.0 no
C422 C423 C424 120.0 no
C422 C423 H42B 120.0 no
C424 C423 H42B 120.0 no
C425 C424 C423 120.0 no
C425 C424 H42C 120.0 no
C423 C424 H42C 120.0 no
C424 C425 C426 120.0 no
C424 C425 H42D 120.0 no
C426 C425 H42D 120.0 no
C425 C426 C421 120.0 no
C425 C426 H42E 120.0 no
C421 C426 H42E 120.0 no
C512 C511 C516 120.0 no
C512 C511 P5 121.7(5) no
C516 C511 P5 118.0(5) no
C511 C512 C513 120.0 no
C511 C512 H51A 120.0 no
C513 C512 H51A 120.0 no
C512 C513 C514 120.0 no
C512 C513 H51B 120.0 no
C514 C513 H51B 120.0 no
C515 C514 C513 120.0 no
C515 C514 H51C 120.0 no
C513 C514 H51C 120.0 no
C516 C515 C514 120.0 no
C516 C515 H51D 120.0 no
C514 C515 H51D 120.0 no
C515 C516 C511 120.0 no
C515 C516 H51E 120.0 no
C511 C516 H51E 120.0 no
C522 C521 C526 120.0 no
C522 C521 P5 117.4(5) no
C526 C521 P5 122.6(5) no
C523 C522 C521 120.0 no
C523 C522 H52A 120.0 no
C521 C522 H52A 120.0 no
C522 C523 C524 120.0 no
C522 C523 H52B 120.0 no
C524 C523 H52B 120.0 no
C525 C524 C523 120.0 no
C525 C524 H52C 120.0 no
C523 C524 H52C 120.0 no
C524 C525 C526 120.0 no
C524 C525 H52D 120.0 no
C526 C525 H52D 120.0 no
C525 C526 C521 120.0 no
C525 C526 H52E 120.0 no
C521 C526 H52E 120.0 no
C602 C601 C606 120.0 no
C602 C601 P6 118.6(11) no
C606 C601 P6 121.2(11) no
C601 C602 C603 120.0 no
C601 C602 H60A 120.0 no
C603 C602 H60A 120.0 no
C604 C603 C602 120.0 no
C604 C603 H60B 120.0 no
C602 C603 H60B 120.0 no
C603 C604 C605 120.0 no
C603 C604 H60C 120.0 no
C605 C604 H60C 120.0 no
C604 C605 C606 120.0 no
C604 C605 H60D 120.0 no
C606 C605 H60D 120.0 no
C605 C606 C601 120.0 no
C605 C606 H60E 120.0 no
C601 C606 H60E 120.0 no
C612 C611 C616 120.0 no
C612 C611 P6 120.1(11) no
C616 C611 P6 119.9(11) no
C613 C612 C611 120.0 no
C613 C612 H61A 120.0 no
C611 C612 H61A 120.0 no
C612 C613 C614 120.0 no
C612 C613 H61B 120.0 no
C614 C613 H61B 120.0 no
C615 C614 C613 120.0 no
C615 C614 H61C 120.0 no
C613 C614 H61C 120.0 no
C616 C615 C614 120.0 no
C616 C615 H61D 120.0 no
C614 C615 H61D 120.0 no
C615 C616 C611 120.0 no
C615 C616 H61E 120.0 no
C611 C616 H61E 120.0 no
C626 C621 C622 119.6(13) no
C626 C621 P6 123.2(11) no
C622 C621 P6 117.2(10) no
C623 C622 C621 119.4(13) no
C623 C622 H62A 120.3 no
C621 C622 H62A 120.3 no
C624 C623 C622 120.8(15) no
C624 C623 H62B 119.6 no
C622 C623 H62B 119.6 no
C623 C624 C625 121.3(16) no
C623 C624 H62C 119.4 no
C625 C624 H62C 119.4 no
C626 C625 C624 118.1(15) no
C626 C625 H62D 120.9 no
C624 C625 H62D 120.9 no
C621 C626 C625 120.7(14) no
C621 C626 H62E 119.6 no
C625 C626 H62E 119.6 no
O4 Re2 O2 109.8(12) no
O4 Re2 O3 108.8(13) no
O2 Re2 O3 105.1(9) no
O4 Re2 O1 110.5(8) no
O2 Re2 O1 110.3(6) no
O3 Re2 O1 112.1(7) ?

loop_
_geom_bond_atom_site_label_1
_geom_bond_atom_site_label_2
_geom_bond_site_symmetry_2
_geom_bond_distance
_geom_bond_publ_flag
Re1 P3 . 2.408(3) yes
Re1 P4 . 2.416(3) yes
Re1 P1 . 2.415(3) yes
Re1 P6 . 2.439(3) yes
Re1 P5 . 2.466(3) yes
Re1 P2 . 2.473(3) yes
P1 C111 . 1.853(7) yes
P1 C121 . 1.862(7) yes
P1 C1 . 1.850(12) yes
P2 C1 . 1.831(12) yes
P2 C211 . 1.852(7) yes
P2 C221 . 1.858(8) yes
P3 C321 . 1.834(8) yes
P3 C2 . 1.835(13) yes
P3 C311 . 1.861(7) yes
P4 C411 . 1.842(7) yes
P4 C2 . 1.846(13) yes
P4 C421 . 1.863(7) yes
P5 C3 . 1.829(12) yes
P5 C511 . 1.851(7) yes
P5 C521 . 1.851(7) yes
P6 C611 . 1.807(14) yes
P6 C3 . 1.836(13) yes
P6 C621 . 1.843(13) yes
P6 C601 . 1.901(15) yes
C1 H1A . 0.9700 no
C1 H1B . 0.9700 no
C2 H2A . 0.9700 no
C2 H2B . 0.9700 no
C3 H3A . 0.9700 no
C3 H3B . 0.9700 no
C111 C112 . 1.3900 no
C111 C116 . 1.3900 no
C112 C113 . 1.3900 no
C112 H11A . 0.9300 no
C113 C114 . 1.3900 no
C113 H11B . 0.9300 no
C114 C115 . 1.3900 no
C114 H11C . 0.9300 no
C115 C116 . 1.3900 no
C115 H11D . 0.9300 no
C116 H11E . 0.9300 no
C121 C122 . 1.3900 no
C121 C126 . 1.3900 no
C122 C123 . 1.3900 no
C122 H12A . 0.9300 no
C123 C124 . 1.3900 no
C123 H12B . 0.9300 no
C124 C125 . 1.3900 no
C124 H12C . 0.9300 no
C125 C126 . 1.3900 no
C125 H12D . 0.9300 no
C126 H12E . 0.9300 no
C211 C212 . 1.3900 no
C211 C216 . 1.3900 no
C212 C213 . 1.3900 no
C212 H21A . 0.9300 no
C213 C214 . 1.3900 no
C213 H21B . 0.9300 no
C214 C215 . 1.3900 no
C214 H21C . 0.9300 no
C215 C216 . 1.3900 no
C215 H21D . 0.9300 no
C216 H21E . 0.9300 no
C221 C222 . 1.3900 no
C221 C226 . 1.3900 no
C222 C223 . 1.3900 no
C222 H22A . 0.9300 no
C223 C224 . 1.3900 no
C223 H22B . 0.9300 no
C224 C225 . 1.3900 no
C224 H22C . 0.9300 no
C225 C226 . 1.3900 no
C225 H22D . 0.9300 no
C226 H22E . 0.9300 no
C311 C312 . 1.3900 no
C311 C316 . 1.3900 no
C312 C313 . 1.3900 no
C312 H31A . 0.9300 no
C313 C314 . 1.3900 no
C313 H31B . 0.9300 no
C314 C315 . 1.3900 no
C314 H31C . 0.9300 no
C315 C316 . 1.3900 no
C315 H31D . 0.9300 no
C316 H31E . 0.9300 no
C321 C322 . 1.3900 no
C321 C326 . 1.3900 no
C322 C323 . 1.3900 no
C322 H32A . 0.9300 no
C323 C324 . 1.3900 no
C323 H32B . 0.9300 no
C324 C325 . 1.3900 no
C324 H32C . 0.9300 no
C325 C326 . 1.3900 no
C325 H32D . 0.9300 no
C326 H32E . 0.9300 no
C411 C412 . 1.3900 no
C411 C416 . 1.3900 no
C412 C413 . 1.3900 no
C412 H41A . 0.9300 no
C413 C414 . 1.3900 no
C413 H41B . 0.9300 no
C414 C415 . 1.3900 no
C414 H41C . 0.9300 no
C415 C416 . 1.3900 no
C415 H41D . 0.9300 no
C416 H41E . 0.9300 no
C421 C422 . 1.3900 no
C421 C426 . 1.3900 no
C422 C423 . 1.3900 no
C422 H42A . 0.9300 no
C423 C424 . 1.3900 no
C423 H42B . 0.9300 no
C424 C425 . 1.3900 no
C424 H42C . 0.9300 no
C425 C426 . 1.3900 no
C425 H42D . 0.9300 no
C426 H42E . 0.9300 no
C511 C512 . 1.3900 no
C511 C516 . 1.3900 no
C512 C513 . 1.3900 no
C512 H51A . 0.9300 no
C513 C514 . 1.3900 no
C513 H51B . 0.9300 no
C514 C515 . 1.3900 no
C514 H51C . 0.9300 no
C515 C516 . 1.3900 no
C515 H51D . 0.9300 no
C516 H51E . 0.9300 no
C521 C522 . 1.3900 no
C521 C526 . 1.3900 no
C522 C523 . 1.3900 no
C522 H52A . 0.9300 no
C523 C524 . 1.3900 no
C523 H52B . 0.9300 no
C524 C525 . 1.3900 no
C524 H52C . 0.9300 no
C525 C526 . 1.3900 no
C525 H52D . 0.9300 no
C526 H52E . 0.9300 no
C601 C602 . 1.3900 no
C601 C606 . 1.3900 no
C602 C603 . 1.3900 no
C602 H60A . 0.9300 no
C603 C604 . 1.3900 no
C603 H60B . 0.9300 no
C604 C605 . 1.3900 no
C604 H60C . 0.9300 no
C605 C606 . 1.3900 no
C605 H60D . 0.9300 no
C606 H60E . 0.9300 no
C611 C612 . 1.3900 no
C611 C616 . 1.3900 no
C612 C613 . 1.3900 no
C612 H61A . 0.9300 no
C613 C614 . 1.3900 no
C613 H61B . 0.9300 no
C614 C615 . 1.3900 no
C614 H61C . 0.9300 no
C615 C616 . 1.3900 no
C615 H61D . 0.9300 no
C616 H61E . 0.9300 no
C621 C626 . 1.363(17) yes
C621 C622 . 1.388(17) yes
C622 C623 . 1.381(18) yes
C622 H62A . 0.9300 no
C623 C624 . 1.347(18) yes
C623 H62B . 0.9300 no
C624 C625 . 1.375(19) yes
C624 H62C . 0.9300 no
C625 C626 . 1.408(19) yes
C625 H62D . 0.9300 no
C626 H62E . 0.9300 no
Re2 O4 . 1.578(15) yes
Re2 O2 . 1.645(14) yes
Re2 O3 . 1.680(17) yes
Re2 O1 . 1.709(11) yes
